data_8106570
loop_
_publ_author_name
'Ngouan, Aka Joseph'
'Mansilla-Koblavi, Fr\'ed\'erica'
'Timotou, Adeyole'
'Adjou, An\'e'
'Tenon, Jules Abodou'

_publ_section_title
;
 Crystal structure of 5-nitro-2-(pyrrolidin-1-yl)benzaldehyde, C11H12N2O3
;
_journal_issue 3
_journal_name_full 'Zeitschrift f\"ur Kristallographie - New Crystal Structures'
_journal_page_first 463
_journal_page_last 464
_journal_paper_doi 10.1515/ncrs-2016-0318
_journal_volume 232
_journal_year 2017
_chemical_formula_moiety 'C11 H12 N2 O3'
_chemical_formula_sum 'C11 H12 N2 O3'
_chemical_formula_weight 220.23
_space_group_crystal_system monoclinic
_space_group_IT_number 14
_space_group_name_Hall '-P 2yn'
_space_group_name_H-M_alt 'P 1 21/n 1'
_atom_sites_solution_hydrogens difmap
_atom_sites_solution_primary direct
_atom_sites_solution_secondary difmap
_cell_angle_alpha 90
_cell_angle_beta 100.3760(10)
_cell_angle_gamma 90
_cell_formula_units_Z 4
_cell_length_a 8.1726(2)
_cell_length_b 7.1419(2)
_cell_length_c 18.4875(6)
_cell_measurement_reflns_used 1974
_cell_measurement_temperature 298(2)
_cell_measurement_theta_max 24.982
_cell_measurement_theta_min 5.533
_cell_volume 1061.43(5)
_computing_cell_refinement 'DENZO/SCALEPACK (Otwinowski & Minor, 1997)'
_computing_data_collection 'COLLECT (Nonius, 2001).'
_computing_data_reduction 'DENZO/SCALEPACK (Otwinowski & Minor, 1997)'
_computing_molecular_graphics 'ORTEP-3 (Farrugia, 2012)'
_computing_publication_material 'SHELXL-2014/7 (Sheldrick, 2014)'
_computing_structure_refinement 'SHELXL-2014/7 (Sheldrick, 2014)'
_computing_structure_solution 'Sir2004 (Burla et al., 2005)'
_diffrn_ambient_temperature 298(2)
_diffrn_measured_fraction_theta_full 'ACTA 50'
_diffrn_measured_fraction_theta_max 0.925
_diffrn_measurement_device_type 'Nonius KappaCCD'
_diffrn_measurement_method \w/2\q
_diffrn_radiation_type MoK\a
_diffrn_radiation_wavelength 0.71073
_diffrn_reflns_av_R_equivalents 0.045
_diffrn_reflns_av_unetI/netI 0.0286
_diffrn_reflns_Laue_measured_fraction_full 0.925
_diffrn_reflns_Laue_measured_fraction_max 0.925
_diffrn_reflns_limit_h_max 10
_diffrn_reflns_limit_h_min 0
_diffrn_reflns_limit_k_max 8
_diffrn_reflns_limit_k_min 0
_diffrn_reflns_limit_l_max 22
_diffrn_reflns_limit_l_min -22
_diffrn_reflns_number 1729
_diffrn_reflns_point_group_measured_fraction_full 0.925
_diffrn_reflns_point_group_measured_fraction_max 0.925
_diffrn_reflns_theta_full 'ACTA 50'
_diffrn_reflns_theta_max 24.982
_diffrn_reflns_theta_min 5.533
_diffrn_source '(Mo) X-ray Source'
_exptl_absorpt_coefficient_mu 0.102
_exptl_absorpt_correction_type none
_exptl_crystal_colour yellow
_exptl_crystal_density_diffrn 1.378
_exptl_crystal_description prism
_exptl_crystal_F_000 464
_exptl_crystal_size_max 0.250
_exptl_crystal_size_mid 0.200
_exptl_crystal_size_min 0.100
_refine_diff_density_max 0.154
_refine_diff_density_min -0.161
_refine_diff_density_rms 0.022
_refine_ls_extinction_coef .
_refine_ls_extinction_method none
_refine_ls_goodness_of_fit_ref 1.042
_refine_ls_hydrogen_treatment mixed
_refine_ls_matrix_type full
_refine_ls_number_parameters 149
_refine_ls_number_reflns 1729
_refine_ls_number_restraints 10
_refine_ls_restrained_S_all 1.040
_refine_ls_R_factor_all 0.0620
_refine_ls_R_factor_gt 0.0533
_refine_ls_shift/su_max 0.000
_refine_ls_shift/su_mean 0.000
_refine_ls_structure_factor_coef Fsqd
_refine_ls_weighting_details 'w=1/[\s^2^(Fo^2^)+(0.0300P)^2^+0.3000P] where P=(Fo^2^+2Fc^2^)/3'
_refine_ls_weighting_scheme calc
_refine_ls_wR_factor_gt 0.1144
_refine_ls_wR_factor_ref 0.1212
_reflns_Friedel_coverage 0.000
_reflns_Friedel_fraction_full .
_reflns_Friedel_fraction_max .
_reflns_number_gt 1475
_reflns_number_total 1729
_reflns_threshold_expression 'I > 2\s(I)'
_cod_data_source_file suppl_ncrs-2016-0318_suppl.cif
_cod_data_source_block a
_cod_original_sg_symbol_H-M 'P 21/n'
_cod_database_code 8106570
_shelx_space_group_comment
;
The symmetry employed for this shelxl refinement is uniquely defined
by the following loop, which should always be used as a source of
symmetry information in preference to the above space-group names.
They are only intended as comments.
;
_shelx_estimated_absorpt_t_min 0.975
_shelx_estimated_absorpt_t_max 0.990

loop_
_space_group_symop_operation_xyz
'x, y, z'
'-x+1/2, y+1/2, -z+1/2'
'-x, -y, -z'
'x-1/2, -y-1/2, z-1/2'

loop_
_atom_site_label
_atom_site_type_symbol
_atom_site_fract_x
_atom_site_fract_y
_atom_site_fract_z
_atom_site_U_iso_or_equiv
_atom_site_adp_type
_atom_site_occupancy
_atom_site_site_symmetry_order
_atom_site_calc_flag
_atom_site_refinement_flags_posn
_atom_site_refinement_flags_adp
_atom_site_refinement_flags_occupancy
_atom_site_disorder_assembly
_atom_site_disorder_group
C1 C 0.11867(19) 0.6525(2) 0.44714(9) 0.059 Uani 1 1 d . . . . .
C6 C 0.18913(19) 0.4822(2) 0.43860(9) 0.057 Uani 1 1 d . . . . .
H6 H 0.1669 0.4239 0.3929 0.069 Uiso 1 1 calc R U . . .
C5 C 0.29255(18) 0.3941(2) 0.49601(9) 0.055 Uani 1 1 d . . . . .
C4 C 0.32592(19) 0.4832(2) 0.56631(9) 0.059 Uani 1 1 d . . . . .
C3 C 0.2534(2) 0.6625(3) 0.57158(10) 0.072 Uani 1 1 d . . . . .
H3 H 0.2765 0.7261 0.6161 0.087 Uiso 1 1 calc R U . . .
C2 C 0.1520(2) 0.7442(2) 0.51437(10) 0.066 Uani 1 1 d . . . . .
H2 H 0.1051 0.8607 0.5200 0.079 Uiso 1 1 calc R U . . .
C7 C 0.3595(3) 0.2144(3) 0.47637(13) 0.1019(8) Uani 1 1 d . . . . .
H7 H 0.470(3) 0.178(4) 0.5064(15) 0.122 Uiso 1 1 d . U . . .
N2 N 0.41897(18) 0.4084(2) 0.62709(8) 0.0682(4) Uani 1 1 d . . . . .
O1 O -0.06345(18) 0.8828(2) 0.39664(8) 0.0916(4) Uani 1 1 d . . . . .
N1 N 0.0071(2) 0.7370(2) 0.38666(9) 0.0749(4) Uani 1 1 d . . . . .
O2 O -0.0159(3) 0.6579(3) 0.32697(9) 0.1171(6) Uani 1 1 d . . . . .
O3 O 0.3292(2) 0.1401(2) 0.41944(9) 0.1130(6) Uani 1 1 d . . . . .
C91 C 0.4946(10) 0.1911(8) 0.7157(3) 0.111(2) Uani 0.584(9) 1 d . U P A 1
H91A H 0.3880 0.1698 0.7304 0.133 Uiso 0.584(9) 1 calc R U P A 1
H91B H 0.5688 0.0882 0.7331 0.133 Uiso 0.584(9) 1 calc R U P A 1
C92 C 0.6168(10) 0.2426(10) 0.7129(3) 0.084(2) Uani 0.416(9) 1 d . U P A 2
H92A H 0.7173 0.3107 0.7086 0.101 Uiso 0.416(9) 1 calc R U P A 2
H92B H 0.6467 0.1200 0.7337 0.101 Uiso 0.416(9) 1 calc R U P A 2
C102 C 0.5127(19) 0.350(2) 0.7586(8) 0.096(3) Uani 0.416(9) 1 d . U P A 2
H10A H 0.4351 0.2673 0.7770 0.115 Uiso 0.416(9) 1 calc R U P A 2
H10B H 0.5823 0.4109 0.7999 0.115 Uiso 0.416(9) 1 calc R U P A 2
C101 C 0.5666(16) 0.372(2) 0.7434(6) 0.120(3) Uani 0.584(9) 1 d . U P A 1
H10C H 0.6839 0.3779 0.7407 0.144 Uiso 0.584(9) 1 calc R U P A 1
H10D H 0.5536 0.3919 0.7940 0.144 Uiso 0.584(9) 1 calc R U P A 1
C112 C 0.424(2) 0.489(2) 0.7066(9) 0.077(3) Uani 0.416(9) 1 d . U P A 2
H11A H 0.4817 0.6077 0.7121 0.092 Uiso 0.416(9) 1 calc R U P A 2
H11B H 0.3118 0.5073 0.7157 0.092 Uiso 0.416(9) 1 calc R U P A 2
C111 C 0.4670(15) 0.5185(19) 0.6922(6) 0.087(2) Uani 0.584(9) 1 d . U P A 1
H11C H 0.3711 0.5631 0.7113 0.105 Uiso 0.584(9) 1 calc R U P A 1
H11D H 0.5357 0.6241 0.6837 0.105 Uiso 0.584(9) 1 calc R U P A 1
C82 C 0.503(3) 0.228(3) 0.6404(11) 0.066(3) Uani 0.416(9) 1 d . U P A 2
H82A H 0.5652 0.1999 0.6018 0.079 Uiso 0.416(9) 1 calc R U P A 2
H82B H 0.4220 0.1286 0.6417 0.079 Uiso 0.416(9) 1 calc R U P A 2
C81 C 0.475(3) 0.215(3) 0.6322(8) 0.076(3) Uani 0.584(9) 1 d . U P A 1
H81A H 0.5797 0.1993 0.6152 0.091 Uiso 0.584(9) 1 calc R U P A 1
H81B H 0.3924 0.1306 0.6057 0.091 Uiso 0.584(9) 1 calc R U P A 1

loop_
_atom_site_aniso_label
_atom_site_aniso_U_11
_atom_site_aniso_U_22
_atom_site_aniso_U_33
_atom_site_aniso_U_23
_atom_site_aniso_U_13
_atom_site_aniso_U_12
C1 0.057 0.052 0.069 0.010 0.016 0.003
C6 0.058 0.055 0.060 -0.001 0.015 0.000
C5 0.052 0.046 0.067 -0.005 0.011 0.003
C4 0.054 0.051 0.068 -0.008 0.005 0.006
C3 0.077 0.056 0.078 -0.017 0.000 0.015
C2 0.065 0.046 0.086 -0.005 0.011 0.009
C7 0.1205(18) 0.0791(15) 0.0913(15) -0.0317(12) -0.0210(13) 0.0428(13)
N2 0.0707(9) 0.0605(9) 0.0683(8) -0.0095(7) -0.0013(7) 0.0154(7)
O1 0.0934(9) 0.0738(9) 0.1060(11) 0.0192(8) 0.0135(8) 0.0292(8)
N1 0.0808(10) 0.0709(10) 0.0744(10) 0.0148(8) 0.0174(8) 0.0128(8)
O2 0.1576(15) 0.1161(13) 0.0707(9) 0.0099(9) 0.0019(9) 0.0472(11)
O3 0.1361(14) 0.0898(11) 0.1020(11) -0.0443(9) -0.0081(10) 0.0380(10)
C91 0.118(5) 0.125(4) 0.091(3) 0.043(3) 0.018(3) 0.032(3)
C92 0.081(4) 0.086(4) 0.081(3) 0.010(3) 0.004(3) 0.025(3)
C102 0.118(9) 0.106(7) 0.063(5) -0.003(4) 0.014(4) 0.033(5)
C101 0.124(7) 0.158(6) 0.067(5) -0.002(5) -0.011(4) 0.048(6)
C112 0.093(6) 0.084(6) 0.051(5) -0.016(4) 0.005(4) 0.018(5)
C111 0.100(6) 0.098(4) 0.059(5) -0.009(3) 0.000(3) 0.019(4)
C82 0.070(7) 0.051(5) 0.077(6) -0.004(4) 0.013(4) 0.012(4)
C81 0.078(6) 0.073(6) 0.075(4) 0.016(4) 0.010(3) 0.018(4)

loop_
_atom_type_symbol
_atom_type_description
_atom_type_scat_dispersion_real
_atom_type_scat_dispersion_imag
_atom_type_scat_source
C C 0.0033 0.0016 'International Tables Vol C Tables 4.2.6.8 and 6.1.1.4'
H H 0.0000 0.0000 'International Tables Vol C Tables 4.2.6.8 and 6.1.1.4'
N N 0.0061 0.0033 'International Tables Vol C Tables 4.2.6.8 and 6.1.1.4'
O O 0.0106 0.0060 'International Tables Vol C Tables 4.2.6.8 and 6.1.1.4'

loop_
_geom_angle_atom_site_label_1
_geom_angle_atom_site_label_2
_geom_angle_atom_site_label_3
_geom_angle
_geom_angle_site_symmetry_1
_geom_angle_site_symmetry_3
C6 C1 C2 120.30(15) . .
C6 C1 N1 120.23(16) . .
C2 C1 N1 119.46(16) . .
C1 C6 C5 121.85(15) . .
C1 C6 H6 119.1 . .
C5 C6 H6 119.1 . .
C6 C5 C4 119.06(15) . .
C6 C5 C7 114.32(16) . .
C4 C5 C7 126.62(16) . .
N2 C4 C3 118.65(15) . .
N2 C4 C5 124.62(15) . .
C3 C4 C5 116.73(15) . .
C2 C3 C4 122.64(16) . .
C2 C3 H3 118.7 . .
C4 C3 H3 118.7 . .
C3 C2 C1 119.36(16) . .
C3 C2 H2 120.3 . .
C1 C2 H2 120.3 . .
O3 C7 C5 126.4(2) . .
O3 C7 H7 114.1(15) . .
C5 C7 H7 115.1(15) . .
C4 N2 C111 120.7(6) . .
C4 N2 C81 123.7(6) . .
C111 N2 C81 115.6(8) . .
C4 N2 C82 131.9(8) . .
C4 N2 C112 123.4(7) . .
C82 N2 C112 103.4(10) . .
O1 N1 O2 122.03(17) . .
O1 N1 C1 119.35(17) . .
O2 N1 C1 118.61(16) . .
C101 C91 C81 102.4(9) . .
C101 C91 H91A 111.3 . .
C81 C91 H91A 111.3 . .
C101 C91 H91B 111.3 . .
C81 C91 H91B 111.3 . .
H91A C91 H91B 109.2 . .
C82 C92 C102 102.4(11) . .
C82 C92 H92A 111.3 . .
C102 C92 H92A 111.3 . .
C82 C92 H92B 111.3 . .
C102 C92 H92B 111.3 . .
H92A C92 H92B 109.2 . .
C112 C102 C92 103.6(10) . .
C112 C102 H10A 111.0 . .
C92 C102 H10A 111.0 . .
C112 C102 H10B 111.0 . .
C92 C102 H10B 111.0 . .
H10A C102 H10B 109.0 . .
C91 C101 C111 104.4(9) . .
C91 C101 H10C 110.9 . .
C111 C101 H10C 110.9 . .
C91 C101 H10D 110.9 . .
C111 C101 H10D 110.9 . .
H10C C101 H10D 108.9 . .
C102 C112 N2 106.9(11) . .
C102 C112 H11A 110.3 . .
N2 C112 H11A 110.3 . .
C102 C112 H11B 110.3 . .
N2 C112 H11B 110.3 . .
H11A C112 H11B 108.6 . .
N2 C111 C101 100.3(9) . .
N2 C111 H11C 111.7 . .
C101 C111 H11C 111.7 . .
N2 C111 H11D 111.7 . .
C101 C111 H11D 111.7 . .
H11C C111 H11D 109.5 . .
N2 C82 C92 106.6(13) . .
N2 C82 H82A 110.4 . .
C92 C82 H82A 110.4 . .
N2 C82 H82B 110.4 . .
C92 C82 H82B 110.4 . .
H82A C82 H82B 108.6 . .
N2 C81 C91 98.5(10) . .
N2 C81 H81A 112.1 . .
C91 C81 H81A 112.1 . .
N2 C81 H81B 112.1 . .
C91 C81 H81B 112.1 . .
H81A C81 H81B 109.7 . .

loop_
_geom_bond_atom_site_label_1
_geom_bond_atom_site_label_2
_geom_bond_distance
_geom_bond_site_symmetry_2
C1 C6 1.367(2) .
C1 C2 1.388(2) .
C1 N1 1.442(2) .
C6 C5 1.383(2) .
C6 H6 0.9300 .
C5 C4 1.429(2) .
C5 C7 1.466(2) .
C4 N2 1.349(2) .
C4 C3 1.421(2) .
C3 C2 1.353(2) .
C3 H3 0.9300 .
C2 H2 0.9300 .
C7 O3 1.165(2) .
C7 H7 1.00(3) .
N2 C111 1.432(13) .
N2 C81 1.452(19) .
N2 C82 1.46(2) .
N2 C112 1.571(16) .
O1 N1 1.220(2) .
N1 O2 1.224(2) .
C91 C101 1.474(16) .
C91 C81 1.533(16) .
C91 H91A 0.9700 .
C91 H91B 0.9700 .
C92 C82 1.49(2) .
C92 C102 1.510(15) .
C92 H92A 0.9700 .
C92 H92B 0.9700 .
C102 C112 1.48(2) .
C102 H10A 0.9700 .
C102 H10B 0.9700 .
C101 C111 1.542(17) .
C101 H10C 0.9700 .
C101 H10D 0.9700 .
C112 H11A 0.9700 .
C112 H11B 0.9700 .
C111 H11C 0.9700 .
C111 H11D 0.9700 .
C82 H82A 0.9700 .
C82 H82B 0.9700 .
C81 H81A 0.9700 .
C81 H81B 0.9700 .

loop_
_geom_torsion_atom_site_label_1
_geom_torsion_atom_site_label_2
_geom_torsion_atom_site_label_3
_geom_torsion_atom_site_label_4
_geom_torsion
_geom_torsion_site_symmetry_1
_geom_torsion_site_symmetry_2
_geom_torsion_site_symmetry_3
_geom_torsion_site_symmetry_4
C2 C1 C6 C5 1.1(2) . . . .
N1 C1 C6 C5 -177.94(14) . . . .
C1 C6 C5 C4 0.4(2) . . . .
C1 C6 C5 C7 -178.76(18) . . . .
C6 C5 C4 N2 177.23(15) . . . .
C7 C5 C4 N2 -3.8(3) . . . .
C6 C5 C4 C3 -2.1(2) . . . .
C7 C5 C4 C3 176.9(2) . . . .
N2 C4 C3 C2 -176.82(18) . . . .
C5 C4 C3 C2 2.6(3) . . . .
C4 C3 C2 C1 -1.2(3) . . . .
C6 C1 C2 C3 -0.7(3) . . . .
N1 C1 C2 C3 178.33(16) . . . .
C6 C5 C7 O3 -2.8(4) . . . .
C4 C5 C7 O3 178.1(3) . . . .
C3 C4 N2 C111 -10.3(5) . . . .
C5 C4 N2 C111 170.4(5) . . . .
C3 C4 N2 C81 168.8(10) . . . .
C5 C4 N2 C81 -10.5(10) . . . .
C3 C4 N2 C82 177.0(15) . . . .
C5 C4 N2 C82 -2.3(15) . . . .
C3 C4 N2 C112 12.4(7) . . . .
C5 C4 N2 C112 -166.9(7) . . . .
C6 C1 N1 O1 175.01(15) . . . .
C2 C1 N1 O1 -4.1(2) . . . .
C6 C1 N1 O2 -3.7(3) . . . .
C2 C1 N1 O2 177.19(17) . . . .
C82 C92 C102 C112 -38.7(17) . . . .
C81 C91 C101 C111 42.6(11) . . . .
C92 C102 C112 N2 23.2(14) . . . .
C4 N2 C112 C102 169.4(8) . . . .
C82 N2 C112 C102 1.2(15) . . . .
C4 N2 C111 C101 179.6(5) . . . .
C81 N2 C111 C101 0.4(11) . . . .
C91 C101 C111 N2 -26.9(8) . . . .
C4 N2 C82 C92 167.4(6) . . . .
C112 N2 C82 C92 -25.8(18) . . . .
C102 C92 C82 N2 40.8(18) . . . .
C4 N2 C81 C91 -154.5(5) . . . .
C111 N2 C81 C91 24.6(14) . . . .
C101 C91 C81 N2 -39.9(12) . . . .
